data_4028541
loop_
_publ_author_name
'Song Liu'
'John S. Scotti'
'Sergey A. Kozmin'

_publ_section_title
;
 Emulating the Logic of Monoterpenoid Alkaloid Biogenesis to Access a
 Skeletally Diverse Chemical Library
;
_journal_name_full 'Journal of Organic Chemistry'
_journal_page_first 8645
_journal_page_last 8654
_journal_paper_doi 10.1021/jo401262v
_journal_volume 78
_journal_year 2013
_chemical_formula_sum 'C28 H37 Cl3 N4 O5'
_chemical_formula_weight 615.97
_chemical_name_systematic
; 
 ? 
;
_space_group_IT_number 14
_symmetry_cell_setting monoclinic
_symmetry_space_group_name_Hall '-P 2ybc'
_symmetry_space_group_name_H-M 'P 1 21/c 1'
_atom_sites_solution_hydrogens geom
_atom_sites_solution_primary direct
_atom_sites_solution_secondary difmap
_audit_creation_method SHELXL-97
_cell_angle_alpha 90.00
_cell_angle_beta 90.181(5)
_cell_angle_gamma 90.00
_cell_formula_units_Z 4
_cell_length_a 10.752(3)
_cell_length_b 22.282(7)
_cell_length_c 12.459(4)
_cell_measurement_temperature 100(2)
_cell_volume 2984.9(16)
_computing_structure_refinement 'SHELXL-97 (Sheldrick, 2008)'
_computing_structure_solution 'SHELXS-97 (Sheldrick, 2008)'
_diffrn_ambient_temperature 100(2)
_diffrn_measured_fraction_theta_full 0.986
_diffrn_measured_fraction_theta_max 0.986
_diffrn_radiation_monochromator graphite
_diffrn_radiation_source 'fine-focus sealed tube'
_diffrn_radiation_type MoK\a
_diffrn_radiation_wavelength 0.71073
_diffrn_reflns_av_R_equivalents 0.0472
_diffrn_reflns_av_sigmaI/netI 0.0550
_diffrn_reflns_limit_h_max 14
_diffrn_reflns_limit_h_min -14
_diffrn_reflns_limit_k_max 29
_diffrn_reflns_limit_k_min -29
_diffrn_reflns_limit_l_max 16
_diffrn_reflns_limit_l_min -16
_diffrn_reflns_number 36004
_diffrn_reflns_theta_full 28.39
_diffrn_reflns_theta_max 28.39
_diffrn_reflns_theta_min 1.83
_exptl_absorpt_coefficient_mu 0.351
_exptl_crystal_density_diffrn 1.371
_exptl_crystal_F_000 1296
_refine_diff_density_max 1.319
_refine_diff_density_min -1.303
_refine_diff_density_rms 0.089
_refine_ls_extinction_method none
_refine_ls_goodness_of_fit_ref 1.012
_refine_ls_hydrogen_treatment mixed
_refine_ls_matrix_type full
_refine_ls_number_parameters 365
_refine_ls_number_reflns 7377
_refine_ls_number_restraints 0
_refine_ls_restrained_S_all 1.012
_refine_ls_R_factor_all 0.0862
_refine_ls_R_factor_gt 0.0637
_refine_ls_shift/su_max 0.002
_refine_ls_shift/su_mean 0.000
_refine_ls_structure_factor_coef Fsqd
_refine_ls_weighting_details 'calc w=1/[\s^2^(Fo^2^)+(0.1177P)^2^+0.0000P] where P=(Fo^2^+2Fc^2^)/3'
_refine_ls_weighting_scheme calc
_refine_ls_wR_factor_gt 0.1825
_refine_ls_wR_factor_ref 0.1937
_reflns_number_gt 5169
_reflns_number_total 7377
_reflns_threshold_expression >2sigma(I)
_cod_data_source_file jo401262v_si_005.cif
_cod_data_source_block sliu04z
_cod_original_cell_volume 2985.0(15)
_cod_database_code 4028541

loop_
_symmetry_equiv_pos_as_xyz
'x, y, z'
'-x, y+1/2, -z+1/2'
'-x, -y, -z'
'x, -y-1/2, z-1/2'

loop_
_atom_site_label
_atom_site_type_symbol
_atom_site_fract_x
_atom_site_fract_y
_atom_site_fract_z
_atom_site_U_iso_or_equiv
_atom_site_adp_type
_atom_site_occupancy
_atom_site_symmetry_multiplicity
_atom_site_calc_flag
_atom_site_refinement_flags
C1 C 1.1520(2) 0.90068(12) -0.0306(2) 0.0245(6) Uani 1 1 d .
C2 C 1.1807(3) 0.8984(3) -0.1497(3) 0.0679(14) Uani 1 1 d .
H2A H 1.1638 0.8580 -0.1770 0.102 Uiso 1 1 calc R
H2B H 1.2685 0.9083 -0.1611 0.102 Uiso 1 1 calc R
H2C H 1.1283 0.9275 -0.1878 0.102 Uiso 1 1 calc R
C3 C 1.1771(3) 0.96296(16) 0.0090(4) 0.0574(12) Uani 1 1 d .
H3A H 1.1200 0.9911 -0.0262 0.086 Uiso 1 1 calc R
H3B H 1.2630 0.9741 -0.0077 0.086 Uiso 1 1 calc R
H3C H 1.1646 0.9645 0.0868 0.086 Uiso 1 1 calc R
C4 C 1.2293(3) 0.8554(2) 0.0289(4) 0.0646(13) Uani 1 1 d .
H4A H 1.2132 0.8587 0.1060 0.097 Uiso 1 1 calc R
H4B H 1.3176 0.8629 0.0150 0.097 Uiso 1 1 calc R
H4C H 1.2075 0.8149 0.0044 0.097 Uiso 1 1 calc R
C5 C 0.9518(2) 0.88863(12) 0.0693(2) 0.0229(5) Uani 1 1 d .
C6 C 0.8155(2) 0.87280(12) 0.0531(2) 0.0218(5) Uani 1 1 d .
H6A H 0.7659 0.9102 0.0495 0.026 Uiso 1 1 calc R
H6B H 0.8055 0.8515 -0.0162 0.026 Uiso 1 1 calc R
C7 C 0.7661(2) 0.83354(10) 0.1429(2) 0.0170(5) Uani 1 1 d .
H7 H 0.7824 0.8558 0.2113 0.020 Uiso 1 1 calc R
C8 C 0.6259(2) 0.82780(10) 0.13322(19) 0.0153(5) Uani 1 1 d .
C9 C 0.6419(2) 0.73910(10) 0.25202(19) 0.0144(5) Uani 1 1 d .
C10 C 0.6869(2) 0.76130(11) 0.36170(19) 0.0169(5) Uani 1 1 d .
H10A H 0.7463 0.7942 0.3518 0.025 Uiso 1 1 calc R
H10B H 0.7275 0.7283 0.4002 0.025 Uiso 1 1 calc R
H10C H 0.6157 0.7757 0.4034 0.025 Uiso 1 1 calc R
C11 C 0.7474(2) 0.71959(10) 0.17478(19) 0.0151(5) Uani 1 1 d .
H11 H 0.7083 0.7077 0.1050 0.018 Uiso 1 1 calc R
C12 C 0.8357(2) 0.77253(11) 0.1529(2) 0.0188(5) Uani 1 1 d .
H12A H 0.8817 0.7648 0.0856 0.023 Uiso 1 1 calc R
H12B H 0.8972 0.7752 0.2120 0.023 Uiso 1 1 calc R
C13 C 0.8191(2) 0.66523(11) 0.21822(19) 0.0173(5) Uani 1 1 d .
C14 C 0.7694(3) 0.60345(12) 0.0538(2) 0.0250(6) Uani 1 1 d .
H14A H 0.7653 0.6426 0.0164 0.030 Uiso 1 1 calc R
H14B H 0.6847 0.5860 0.0546 0.030 Uiso 1 1 calc R
C15 C 0.8553(3) 0.56235(13) -0.0052(2) 0.0297(6) Uani 1 1 d .
H15A H 0.8224 0.5551 -0.0784 0.036 Uiso 1 1 calc R
H15B H 0.9379 0.5816 -0.0121 0.036 Uiso 1 1 calc R
C16 C 0.9270(3) 0.51722(13) 0.1513(2) 0.0314(7) Uani 1 1 d .
H16A H 1.0085 0.5369 0.1399 0.038 Uiso 1 1 calc R
H16B H 0.9418 0.4786 0.1886 0.038 Uiso 1 1 calc R
C17 C 0.8463(3) 0.55676(12) 0.2197(2) 0.0265(6) Uani 1 1 d .
H17A H 0.7695 0.5348 0.2388 0.032 Uiso 1 1 calc R
H17B H 0.8909 0.5665 0.2871 0.032 Uiso 1 1 calc R
C18 C 0.4370(2) 0.78157(11) 0.2049(2) 0.0187(5) Uani 1 1 d .
H18A H 0.3993 0.7713 0.1347 0.022 Uiso 1 1 calc R
H18B H 0.3997 0.8193 0.2315 0.022 Uiso 1 1 calc R
C19 C 0.4200(2) 0.73103(11) 0.2851(2) 0.0193(5) Uani 1 1 d .
H19A H 0.3426 0.7084 0.2705 0.023 Uiso 1 1 calc R
H19B H 0.4178 0.7465 0.3595 0.023 Uiso 1 1 calc R
C20 C 0.5363(2) 0.69150(10) 0.26643(19) 0.0158(5) Uani 1 1 d .
C21 C 0.5086(2) 0.65255(11) 0.16637(19) 0.0160(5) Uani 1 1 d .
C22 C 0.5026(2) 0.59090(11) 0.20485(19) 0.0167(5) Uani 1 1 d .
C23 C 0.5346(2) 0.59134(10) 0.31366(19) 0.0162(5) Uani 1 1 d .
C24 C 0.5386(2) 0.53797(11) 0.37153(19) 0.0183(5) Uani 1 1 d .
H24 H 0.5577 0.5380 0.4460 0.022 Uiso 1 1 calc R
C25 C 0.5140(2) 0.48513(11) 0.3181(2) 0.0215(5) Uani 1 1 d .
H25 H 0.5180 0.4481 0.3557 0.026 Uiso 1 1 calc R
C26 C 0.4831(2) 0.48555(11) 0.2091(2) 0.0218(5) Uani 1 1 d .
C27 C 0.4764(2) 0.53744(11) 0.1503(2) 0.0194(5) Uani 1 1 d .
H27 H 0.4550 0.5371 0.0763 0.023 Uiso 1 1 calc R
C28 C 0.2167(3) 0.63851(19) 0.9775(3) 0.0507(9) Uani 1 1 d .
H28A H 0.3063 0.6487 0.9762 0.061 Uiso 1 1 calc R
H28B H 0.2094 0.5947 0.9892 0.061 Uiso 1 1 calc R
Cl1 Cl 0.45778(7) 0.41681(3) 0.14538(5) 0.03011(19) Uani 1 1 d .
Cl2 Cl 0.14525(10) 0.67667(5) 1.08582(8) 0.0595(3) Uani 1 1 d .
Cl3 Cl 0.15161(12) 0.65637(9) 0.85584(9) 0.0967(6) Uani 1 1 d .
N1 N 1.01972(19) 0.88616(9) -0.02039(17) 0.0201(5) Uani 1 1 d .
H1 H 0.9810 0.8746 -0.0792 0.024 Uiso 1 1 calc R
N2 N 0.57292(18) 0.78685(9) 0.19649(16) 0.0157(4) Uani 1 1 d .
N3 N 0.8128(2) 0.61259(9) 0.16465(17) 0.0195(4) Uani 1 1 d .
N4 N 0.56141(19) 0.64761(9) 0.34912(16) 0.0178(4) Uani 1 1 d .
H4 H 0.5901 0.6561 0.4136 0.021 Uiso 1 1 calc R
O1 O 0.9913(2) 0.90402(11) 0.15725(16) 0.0403(6) Uani 1 1 d .
O2 O 0.56253(16) 0.86067(7) 0.07562(13) 0.0186(4) Uani 1 1 d .
O3 O 0.87657(17) 0.67002(8) 0.30290(14) 0.0222(4) Uani 1 1 d .
O4 O 0.8687(2) 0.50612(9) 0.04968(16) 0.0326(5) Uani 1 1 d .
O5 O 0.49353(16) 0.67163(8) 0.07543(13) 0.0189(4) Uani 1 1 d .

loop_
_atom_site_aniso_label
_atom_site_aniso_U_11
_atom_site_aniso_U_22
_atom_site_aniso_U_33
_atom_site_aniso_U_23
_atom_site_aniso_U_13
_atom_site_aniso_U_12
C1 0.0160(12) 0.0269(14) 0.0307(15) -0.0011(11) -0.0026(10) 0.0001(10)
C2 0.0240(17) 0.141(5) 0.038(2) -0.008(2) 0.0062(15) -0.005(2)
C3 0.0318(18) 0.0354(19) 0.105(3) -0.024(2) 0.021(2) -0.0184(15)
C4 0.0217(17) 0.064(3) 0.108(4) 0.037(3) -0.0121(19) 0.0043(17)
C5 0.0246(13) 0.0200(13) 0.0241(13) 0.0029(10) -0.0048(10) -0.0067(10)
C6 0.0204(13) 0.0233(13) 0.0216(13) 0.0044(10) -0.0050(10) -0.0068(10)
C7 0.0185(12) 0.0145(11) 0.0182(12) 0.0014(9) -0.0021(9) -0.0023(9)
C8 0.0178(12) 0.0139(11) 0.0141(11) -0.0030(9) 0.0003(9) 0.0011(9)
C9 0.0157(11) 0.0118(11) 0.0157(11) 0.0010(9) -0.0022(9) 0.0007(9)
C10 0.0212(12) 0.0143(11) 0.0151(12) 0.0010(9) -0.0016(9) 0.0018(9)
C11 0.0154(11) 0.0141(11) 0.0159(11) 0.0012(9) -0.0011(9) 0.0003(9)
C12 0.0168(12) 0.0153(12) 0.0245(13) 0.0030(10) 0.0012(10) -0.0001(9)
C13 0.0151(11) 0.0187(12) 0.0181(12) 0.0021(9) 0.0021(9) 0.0009(9)
C14 0.0329(15) 0.0237(13) 0.0184(13) -0.0039(10) -0.0048(11) 0.0062(11)
C15 0.0353(16) 0.0281(15) 0.0256(14) -0.0040(11) 0.0003(12) 0.0066(12)
C16 0.0355(16) 0.0268(15) 0.0320(16) -0.0032(12) -0.0047(13) 0.0105(12)
C17 0.0347(15) 0.0191(13) 0.0259(14) 0.0014(11) -0.0035(11) 0.0038(11)
C18 0.0148(11) 0.0194(12) 0.0219(13) 0.0008(10) -0.0007(9) 0.0023(9)
C19 0.0159(12) 0.0204(12) 0.0217(13) -0.0018(10) 0.0018(9) 0.0003(9)
C20 0.0176(11) 0.0138(11) 0.0159(11) 0.0016(9) 0.0004(9) -0.0011(9)
C21 0.0126(11) 0.0171(12) 0.0182(12) 0.0008(9) -0.0001(9) 0.0009(9)
C22 0.0175(12) 0.0151(11) 0.0175(12) 0.0006(9) 0.0011(9) -0.0003(9)
C23 0.0156(11) 0.0144(11) 0.0186(12) 0.0012(9) 0.0023(9) -0.0015(9)
C24 0.0215(12) 0.0181(12) 0.0154(12) 0.0015(9) -0.0002(9) -0.0012(10)
C25 0.0261(13) 0.0153(12) 0.0231(13) 0.0055(10) -0.0014(10) -0.0043(10)
C26 0.0260(13) 0.0149(12) 0.0244(13) -0.0030(10) -0.0018(10) -0.0039(10)
C27 0.0218(12) 0.0187(12) 0.0176(12) -0.0011(9) -0.0017(9) -0.0020(10)
C28 0.0391(19) 0.063(2) 0.050(2) -0.0121(19) -0.0071(16) -0.0094(17)
Cl1 0.0495(5) 0.0153(3) 0.0255(4) -0.0015(2) -0.0086(3) -0.0050(3)
Cl2 0.0595(6) 0.0747(7) 0.0444(5) -0.0092(5) -0.0014(4) -0.0123(5)
Cl3 0.0636(7) 0.1872(16) 0.0391(6) 0.0197(8) -0.0107(5) -0.0435(9)
N1 0.0170(10) 0.0212(11) 0.0222(11) -0.0010(9) -0.0054(8) -0.0036(8)
N2 0.0145(10) 0.0144(10) 0.0181(10) 0.0021(8) -0.0006(8) 0.0011(8)
N3 0.0230(11) 0.0173(10) 0.0181(10) 0.0016(8) -0.0008(8) 0.0040(8)
N4 0.0249(11) 0.0144(10) 0.0140(10) 0.0017(8) -0.0036(8) -0.0029(8)
O1 0.0335(12) 0.0656(16) 0.0217(11) -0.0051(10) -0.0041(9) -0.0221(11)
O2 0.0221(9) 0.0161(8) 0.0175(9) 0.0019(7) -0.0019(7) 0.0035(7)
O3 0.0231(9) 0.0234(9) 0.0200(9) -0.0006(7) -0.0061(7) 0.0056(7)
O4 0.0403(12) 0.0240(10) 0.0334(11) -0.0077(8) -0.0034(9) 0.0120(9)
O5 0.0201(9) 0.0210(9) 0.0154(9) 0.0015(7) -0.0029(7) -0.0020(7)

loop_
_atom_type_symbol
_atom_type_description
_atom_type_scat_dispersion_real
_atom_type_scat_dispersion_imag
_atom_type_scat_source
C C 0.0033 0.0016 'International Tables Vol C Tables 4.2.6.8 and 6.1.1.4'
H H 0.0000 0.0000 'International Tables Vol C Tables 4.2.6.8 and 6.1.1.4'
N N 0.0061 0.0033 'International Tables Vol C Tables 4.2.6.8 and 6.1.1.4'
O O 0.0106 0.0060 'International Tables Vol C Tables 4.2.6.8 and 6.1.1.4'
Cl Cl 0.1484 0.1585 'International Tables Vol C Tables 4.2.6.8 and 6.1.1.4'

loop_
_geom_angle_atom_site_label_1
_geom_angle_atom_site_label_2
_geom_angle_atom_site_label_3
_geom_angle
N1 C1 C3 110.5(2)
N1 C1 C4 110.2(2)
C3 C1 C4 111.2(3)
N1 C1 C2 106.1(2)
C3 C1 C2 108.4(3)
C4 C1 C2 110.2(3)
O1 C5 N1 124.8(2)
O1 C5 C6 121.0(2)
N1 C5 C6 114.1(2)
C7 C6 C5 112.0(2)
C8 C7 C6 109.8(2)
C8 C7 C12 114.21(19)
C6 C7 C12 113.1(2)
O2 C8 N2 121.0(2)
O2 C8 C7 123.0(2)
N2 C8 C7 115.8(2)
N2 C9 C10 110.13(19)
N2 C9 C11 106.24(18)
C10 C9 C11 114.48(19)
N2 C9 C20 100.35(18)
C10 C9 C20 110.1(2)
C11 C9 C20 114.42(19)
C13 C11 C12 110.97(19)
C13 C11 C9 111.72(19)
C12 C11 C9 110.34(19)
C11 C12 C7 112.75(19)
O3 C13 N3 121.7(2)
O3 C13 C11 119.1(2)
N3 C13 C11 119.1(2)
N3 C14 C15 110.6(2)
O4 C15 C14 111.2(2)
O4 C16 C17 110.5(2)
N3 C17 C16 112.0(2)
N2 C18 C19 103.19(18)
C18 C19 C20 102.96(19)
N4 C20 C21 103.28(19)
N4 C20 C19 115.3(2)
C21 C20 C19 106.68(19)
N4 C20 C9 113.99(19)
C21 C20 C9 115.19(19)
C19 C20 C9 102.62(18)
O5 C21 C22 128.9(2)
O5 C21 C20 125.3(2)
C22 C21 C20 105.82(19)
C23 C22 C27 121.7(2)
C23 C22 C21 107.5(2)
C27 C22 C21 130.7(2)
N4 C23 C24 127.9(2)
N4 C23 C22 111.9(2)
C24 C23 C22 120.2(2)
C25 C24 C23 118.3(2)
C24 C25 C26 120.6(2)
C27 C26 C25 122.5(2)
C27 C26 Cl1 119.3(2)
C25 C26 Cl1 118.20(19)
C26 C27 C22 116.6(2)
Cl3 C28 Cl2 112.7(2)
C5 N1 C1 126.6(2)
C8 N2 C9 123.9(2)
C8 N2 C18 121.5(2)
C9 N2 C18 114.14(18)
C13 N3 C17 119.6(2)
C13 N3 C14 126.8(2)
C17 N3 C14 113.5(2)
C23 N4 C20 110.70(19)
C16 O4 C15 108.3(2)

loop_
_geom_bond_atom_site_label_1
_geom_bond_atom_site_label_2
_geom_bond_distance
C1 N1 1.465(3)
C1 C3 1.497(4)
C1 C4 1.502(4)
C1 C2 1.517(5)
C5 O1 1.223(3)
C5 N1 1.338(3)
C5 C6 1.520(3)
C6 C7 1.518(3)
C7 C8 1.518(3)
C7 C12 1.557(3)
C8 O2 1.230(3)
C8 N2 1.335(3)
C9 N2 1.469(3)
C9 C10 1.531(3)
C9 C11 1.552(3)
C9 C20 1.564(3)
C11 C13 1.534(3)
C11 C12 1.539(3)
C13 O3 1.225(3)
C13 N3 1.351(3)
C14 N3 1.470(3)
C14 C15 1.496(4)
C15 O4 1.434(3)
C16 O4 1.433(3)
C16 C17 1.503(4)
C17 N3 1.465(3)
C18 N2 1.470(3)
C18 C19 1.517(3)
C19 C20 1.548(3)
C20 N4 1.445(3)
C20 C21 1.547(3)
C21 O5 1.221(3)
C21 C22 1.456(3)
C22 C23 1.398(3)
C22 C27 1.399(3)
C23 N4 1.360(3)
C23 C24 1.391(3)
C24 C25 1.378(3)
C25 C26 1.397(4)
C26 C27 1.371(4)
C26 Cl1 1.746(3)
C28 Cl3 1.715(4)
C28 Cl2 1.772(4)

loop_
_geom_torsion_atom_site_label_1
_geom_torsion_atom_site_label_2
_geom_torsion_atom_site_label_3
_geom_torsion_atom_site_label_4
_geom_torsion
O1 C5 C6 C7 -44.0(4)
N1 C5 C6 C7 138.3(2)
C5 C6 C7 C8 170.5(2)
C5 C6 C7 C12 -60.6(3)
C6 C7 C8 O2 -14.4(3)
C12 C7 C8 O2 -142.7(2)
C6 C7 C8 N2 169.6(2)
C12 C7 C8 N2 41.2(3)
N2 C9 C11 C13 -174.22(18)
C10 C9 C11 C13 64.0(3)
C20 C9 C11 C13 -64.5(3)
N2 C9 C11 C12 61.8(2)
C10 C9 C11 C12 -59.9(3)
C20 C9 C11 C12 171.58(19)
C13 C11 C12 C7 -162.4(2)
C9 C11 C12 C7 -38.0(3)
C8 C7 C12 C11 -12.1(3)
C6 C7 C12 C11 -138.7(2)
C12 C11 C13 O3 60.8(3)
C9 C11 C13 O3 -62.8(3)
C12 C11 C13 N3 -122.1(2)
C9 C11 C13 N3 114.3(2)
N3 C14 C15 O4 56.2(3)
O4 C16 C17 N3 -54.5(3)
N2 C18 C19 C20 -30.2(2)
C18 C19 C20 N4 165.6(2)
C18 C19 C20 C21 -80.4(2)
C18 C19 C20 C9 41.1(2)
N2 C9 C20 N4 -160.22(19)
C10 C9 C20 N4 -44.1(3)
C11 C9 C20 N4 86.5(2)
N2 C9 C20 C21 80.6(2)
C10 C9 C20 C21 -163.29(19)
C11 C9 C20 C21 -32.7(3)
N2 C9 C20 C19 -34.9(2)
C10 C9 C20 C19 81.2(2)
C11 C9 C20 C19 -148.15(19)
N4 C20 C21 O5 -173.0(2)
C19 C20 C21 O5 65.1(3)
C9 C20 C21 O5 -48.1(3)
N4 C20 C21 C22 8.1(2)
C19 C20 C21 C22 -113.8(2)
C9 C20 C21 C22 133.1(2)
O5 C21 C22 C23 176.1(2)
C20 C21 C22 C23 -5.1(3)
O5 C21 C22 C27 -1.2(4)
C20 C21 C22 C27 177.7(2)
C27 C22 C23 N4 177.4(2)
C21 C22 C23 N4 -0.2(3)
C27 C22 C23 C24 -1.5(4)
C21 C22 C23 C24 -179.0(2)
N4 C23 C24 C25 -176.6(2)
C22 C23 C24 C25 2.0(4)
C23 C24 C25 C26 -1.5(4)
C24 C25 C26 C27 0.3(4)
C24 C25 C26 Cl1 178.1(2)
C25 C26 C27 C22 0.2(4)
Cl1 C26 C27 C22 -177.44(19)
C23 C22 C27 C26 0.3(4)
C21 C22 C27 C26 177.3(2)
O1 C5 N1 C1 0.4(4)
C6 C5 N1 C1 178.0(2)
C3 C1 N1 C5 -55.7(4)
C4 C1 N1 C5 67.6(4)
C2 C1 N1 C5 -173.1(3)
O2 C8 N2 C9 168.4(2)
C7 C8 N2 C9 -15.5(3)
O2 C8 N2 C18 -3.6(3)
C7 C8 N2 C18 172.5(2)
C10 C9 N2 C8 88.5(3)
C11 C9 N2 C8 -36.0(3)
C20 C9 N2 C8 -155.4(2)
C10 C9 N2 C18 -99.0(2)
C11 C9 N2 C18 136.5(2)
C20 C9 N2 C18 17.1(2)
C19 C18 N2 C8 -179.2(2)
C19 C18 N2 C9 8.1(3)
O3 C13 N3 C17 16.0(4)
C11 C13 N3 C17 -161.0(2)
O3 C13 N3 C14 -166.9(2)
C11 C13 N3 C14 16.2(4)
C16 C17 N3 C13 -135.6(3)
C16 C17 N3 C14 47.0(3)
C15 C14 N3 C13 135.4(3)
C15 C14 N3 C17 -47.4(3)
C24 C23 N4 C20 -175.3(2)
C22 C23 N4 C20 6.0(3)
C21 C20 N4 C23 -8.6(2)
C19 C20 N4 C23 107.4(2)
C9 C20 N4 C23 -134.3(2)
C17 C16 O4 C15 62.7(3)
C14 C15 O4 C16 -64.3(3)
